data_7111279
loop_
_publ_author_name
'Doran, Michael'
'Norquist, Alexander J.'
'O'Hare, Dermot'

_publ_section_title
;
 [NC4H12]2[(UO2)6(H2O)2(SO4)7]: the first organically templated actinide
 sulfate with a three-dimensional framework structure
;
_journal_issue 24
_journal_name_full 'Chemical Communications'
_journal_page_first 2946
_journal_page_last 2947
_journal_paper_doi 10.1039/b210272b
_journal_year 2002
_chemical_compound_source 'synthesis as described'
_chemical_formula_moiety 'C8 H28 N2 O42 S7 U6'
_chemical_formula_structural 'C8 H28 N2 O42 S7 U6'
_chemical_formula_sum 'C8 H28 N2 O42 S7 U6'
_chemical_formula_weight 2476.89
_chemical_name_systematic ?
_space_group_IT_number 20
_symmetry_cell_setting orthorhombic
_symmetry_Int_Tables_number 20
_symmetry_space_group_name_Hall 'C 2c 2'
_symmetry_space_group_name_H-M 'C 2 2 21'
_atom_sites_solution_hydrogens geom
_atom_sites_solution_primary direct
_atom_sites_solution_secondary difmap
_audit_conform_dict_location ftp://ftp.iucr.org/pub/cif_core.dic
_audit_conform_dict_name cif_core.dic
_audit_conform_dict_version 2.2
_audit_creation_date 2002-08-12T17:12:31-00:00
_audit_creation_method 'WinGX routine CIF_UPDATE'
_cell_angle_alpha 90
_cell_angle_beta 90
_cell_angle_gamma 90
_cell_formula_units_Z 4
_cell_length_a 10.3466(2)
_cell_length_b 18.5415(3)
_cell_length_c 22.7001(4)
_cell_measurement_reflns_used 0
_cell_measurement_temperature 150(2)
_cell_measurement_theta_max 0
_cell_measurement_theta_min 0
_cell_measurement_wavelength 0.71073
_cell_volume 4354.82(13)
_computing_molecular_graphics 'Ortep-3 for Windows (Farrugia, 1997)'
_computing_publication_material 'WinGX publication routines (Farrugia, 1999)'
_computing_structure_refinement 'SHELXL-97 (Sheldrick, 1997)'
_computing_structure_solution 'SHELXS-97 (Sheldrick, 1997)'
_diffrn_ambient_temperature 150(2)
_diffrn_measured_fraction_theta_full 0.987
_diffrn_measured_fraction_theta_max 0.987
_diffrn_radiation_monochromator graphite
_diffrn_radiation_probe x-ray
_diffrn_radiation_type MoK\a
_diffrn_radiation_wavelength 0.71073
_diffrn_reflns_av_unetI/netI 0.0437
_diffrn_reflns_limit_h_max 13
_diffrn_reflns_limit_h_min -13
_diffrn_reflns_limit_k_max 24
_diffrn_reflns_limit_k_min -23
_diffrn_reflns_limit_l_max 29
_diffrn_reflns_limit_l_min -29
_diffrn_reflns_number 4863
_diffrn_reflns_theta_full 27.47
_diffrn_reflns_theta_max 27.47
_diffrn_reflns_theta_min 5.16
_exptl_absorpt_coefficient_mu 22.691
_exptl_absorpt_correction_T_max 0.0386
_exptl_absorpt_correction_T_min 0.0194
_exptl_absorpt_correction_type sphere
_exptl_absorpt_process_details
;
Interpolation using  Int.Tab. Vol. C (1992) p. 523,Tab. 6.3.3.3
for values of muR in the range 0-2.5, and Int.Tab. Vol.II (1959)
p.302; Table 5.3.6 B for muR in the range 2.6-10.0.
The interpolation procedure of C.W.Dwiggins Jr (Acta Cryst.(1975)
A31,146-148) is used with some modification.
;
_exptl_crystal_colour yellow
_exptl_crystal_density_diffrn 3.772
_exptl_crystal_density_method 'not measured'
_exptl_crystal_description prism
_exptl_crystal_F_000 4344
_exptl_crystal_size_max 0.25
_exptl_crystal_size_mid 0.2
_exptl_crystal_size_min 0.1
_refine_diff_density_max 1.982
_refine_diff_density_min -1.375
_refine_diff_density_rms 0.282
_refine_ls_abs_structure_details 'Flack H D (1983), Acta Cryst. A39, 876-881'
_refine_ls_abs_structure_Flack 0.025(9)
_refine_ls_extinction_coef 0.00034(2)
_refine_ls_extinction_expression Fc^*^=kFc[1+0.001xFc^2^\l^3^/sin(2\q)]^-1/4^
_refine_ls_extinction_method SHELXL
_refine_ls_goodness_of_fit_ref 1.038
_refine_ls_hydrogen_treatment mixed
_refine_ls_matrix_type full
_refine_ls_number_parameters 299
_refine_ls_number_reflns 4863
_refine_ls_number_restraints 0
_refine_ls_restrained_S_all 1.038
_refine_ls_R_factor_all 0.0377
_refine_ls_R_factor_gt 0.0331
_refine_ls_shift/su_max 0.001
_refine_ls_shift/su_mean 0
_refine_ls_structure_factor_coef Fsqd
_refine_ls_weighting_details 'calc w=1/[\s^2^(Fo^2^)+(0.0450P)^2^+23.1466P] where P=(Fo^2^+2Fc^2^)/3'
_refine_ls_weighting_scheme calc
_refine_ls_wR_factor_gt 0.076
_refine_ls_wR_factor_ref 0.0783
_reflns_number_gt 4519
_reflns_number_total 4863
_reflns_threshold_expression >2sigma(I)
_cod_data_source_file b210272bsup1.cif
_cod_data_source_block ajn86
_cod_database_code 7111279
_exptl_absorpt_correction_t_ave 0.031

loop_
_symmetry_equiv_pos_as_xyz
'x, y, z'
'-x, -y, z+1/2'
'x, -y, -z'
'-x, y, -z+1/2'
'x+1/2, y+1/2, z'
'-x+1/2, -y+1/2, z+1/2'
'x+1/2, -y+1/2, -z'
'-x+1/2, y+1/2, -z+1/2'

loop_
_atom_site_label
_atom_site_type_symbol
_atom_site_fract_x
_atom_site_fract_y
_atom_site_fract_z
_atom_site_U_iso_or_equiv
_atom_site_adp_type
_atom_site_occupancy
_atom_site_symmetry_multiplicity
_atom_site_calc_flag
_atom_site_refinement_flags
U1 U 0.95670(4) 0.74398(2) 0.524522(15) 0.01800(11) Uani 1 1 d .
U2 U 0.23963(4) 0.74546(2) 0.746163(15) 0.01780(11) Uani 1 1 d .
U3 U 0.61635(4) 0.97027(2) 0.616374(15) 0.01745(11) Uani 1 1 d .
S1 S 0.4896(2) 1.14857(13) 0.66300(10) 0.0160(5) Uani 1 1 d .
S2 S 0.7405(2) 0.88579(13) 0.47936(11) 0.0170(5) Uani 1 1 d .
S3 S 0.6509(2) 0.77115(14) 0.60483(10) 0.0170(5) Uani 1 1 d .
S4 S 0.5 0.88699(19) 0.75 0.0176(7) Uani 1 2 d S
O1 O 0.8568(8) 0.6862(4) 0.4835(3) 0.0241(17) Uani 1 1 d .
O2 O 1.0564(8) 0.8017(4) 0.5662(3) 0.0193(15) Uani 1 1 d .
O3 O 0.4373(7) 1.1602(4) 0.6032(3) 0.0213(16) Uani 1 1 d .
O4 O 0.6337(9) 0.8332(5) 0.4800(4) 0.035(2) Uani 1 1 d .
O5 O 0.5787(8) 0.7267(4) 0.5630(3) 0.0247(18) Uani 1 1 d .
O6 O 0.8656(8) 0.8492(5) 0.4770(4) 0.0292(19) Uani 1 1 d .
O7 O 0.7829(7) 0.7848(4) 0.5846(3) 0.0231(17) Uani 1 1 d .
O8 O 0.6484(8) 0.6801(4) 0.7776(3) 0.0241(17) Uani 1 1 d .
O9 O 0.1283(8) 0.8091(4) 0.7724(3) 0.0217(16) Uani 1 1 d .
O10 O 0.3854(9) 0.8430(5) 0.7533(3) 0.034(2) Uani 1 1 d .
O11 O 0.2725(9) 0.8054(5) 0.6467(3) 0.034(2) Uani 1 1 d .
O12 O 0.5871(7) 1.2039(4) 0.6749(3) 0.0207(16) Uani 1 1 d .
O13 O 0.3803(8) 1.1543(4) 0.7046(3) 0.0208(16) Uani 1 1 d .
O14 O 0.6559(7) 0.7314(4) 0.6611(3) 0.0191(16) Uani 1 1 d .
O15 O 0.7527(8) 0.9613(5) 0.6618(3) 0.0259(17) Uani 1 1 d .
O16 O 0.4789(7) 0.9791(4) 0.5722(3) 0.0236(17) Uani 1 1 d .
O17 O 0.7372(9) 0.9297(4) 0.5332(3) 0.0275(18) Uani 1 1 d .
O18 O 0.7327(8) 1.0683(5) 0.5733(4) 0.0262(18) Uani 1 1 d .
O19 O 0.5482(8) 1.0761(4) 0.6681(3) 0.0245(17) Uani 1 1 d .
O20 O 0.4881(7) 0.9320(4) 0.6971(3) 0.0215(16) Uani 1 1 d .
O21 O 0.5840(7) 0.8401(4) 0.6130(3) 0.0216(16) Uani 1 1 d .
C1 C 0.0084(13) 0.0687(8) 0.6596(6) 0.037(3) Uani 1 1 d .
H1A H -0.0399 0.0931 0.6282 0.056 Uiso 1 1 calc R
H1B H 0.0536 0.1047 0.6836 0.056 Uiso 1 1 calc R
H1C H -0.0517 0.0415 0.6845 0.056 Uiso 1 1 calc R
N1 N 0.1023(10) 0.0194(6) 0.6335(5) 0.039(3) Uani 1 1 d .
C3 C 0.1985(17) -0.0080(11) 0.6767(10) 0.074(6) Uani 1 1 d .
H3A H 0.1536 -0.0332 0.7087 0.111 Uiso 1 1 calc R
H3B H 0.2477 0.0325 0.693 0.111 Uiso 1 1 calc R
H3C H 0.2577 -0.0415 0.657 0.111 Uiso 1 1 calc R
C4 C 0.0380(17) -0.0374(10) 0.6010(12) 0.088(8) Uani 1 1 d .
H4A H -0.0153 -0.0659 0.6281 0.132 Uiso 1 1 calc R
H4B H 0.1027 -0.0686 0.5825 0.132 Uiso 1 1 calc R
H4C H -0.0171 -0.016 0.5706 0.132 Uiso 1 1 calc R
C2 C 0.1789(19) 0.0616(10) 0.5889(10) 0.068(6) Uani 1 1 d .
H2A H 0.2355 0.0288 0.5669 0.103 Uiso 1 1 calc R
H2B H 0.2315 0.098 0.6091 0.103 Uiso 1 1 calc R
H2C H 0.1196 0.0856 0.5615 0.103 Uiso 1 1 calc R

loop_
_atom_site_aniso_label
_atom_site_aniso_U_11
_atom_site_aniso_U_22
_atom_site_aniso_U_33
_atom_site_aniso_U_23
_atom_site_aniso_U_13
_atom_site_aniso_U_12
U1 0.01909(19) 0.0178(2) 0.01711(17) 0.00123(15) 0.00077(13) 0.00212(16)
U2 0.01882(19) 0.0174(2) 0.01714(18) 0.00031(16) -0.00061(13) -0.00206(17)
U3 0.02025(19) 0.0147(2) 0.01737(18) 0.00067(15) 0.00173(15) 0.00016(16)
S1 0.0195(12) 0.0145(12) 0.0140(11) 0.0007(9) 0.0022(9) -0.0013(10)
S2 0.0193(12) 0.0124(12) 0.0191(11) 0.0019(9) -0.0017(10) 0.0002(10)
S3 0.0188(12) 0.0153(13) 0.0170(11) 0.0004(9) -0.0019(9) 0.0025(9)
S4 0.0190(17) 0.0130(18) 0.0209(16) 0 -0.0007(14) 0
O1 0.036(5) 0.014(4) 0.022(4) -0.004(3) -0.002(3) 0.002(3)
O2 0.030(4) 0.008(4) 0.020(3) 0.002(3) 0.002(3) -0.005(3)
O3 0.027(4) 0.025(4) 0.012(3) -0.001(3) -0.001(3) -0.002(3)
O4 0.040(5) 0.033(5) 0.032(4) 0.014(4) -0.013(4) -0.013(4)
O5 0.027(4) 0.027(5) 0.020(4) 0.003(3) -0.002(3) 0.005(3)
O6 0.030(5) 0.033(5) 0.025(4) 0.012(3) 0.007(4) 0.013(4)
O7 0.016(4) 0.029(5) 0.024(4) 0.002(3) 0.001(3) 0.006(3)
O8 0.030(4) 0.016(4) 0.027(4) 0.002(3) 0.003(3) -0.001(3)
O9 0.027(4) 0.014(4) 0.023(4) 0.002(3) -0.003(3) -0.004(3)
O10 0.041(5) 0.045(5) 0.016(3) 0.004(4) 0.001(4) -0.018(4)
O11 0.045(5) 0.036(5) 0.022(4) 0.007(4) -0.005(4) -0.014(4)
O12 0.022(4) 0.015(4) 0.025(4) 0.001(3) 0.004(3) -0.006(3)
O13 0.022(4) 0.016(4) 0.024(4) 0.000(3) -0.005(3) 0.002(3)
O14 0.023(4) 0.017(4) 0.018(3) -0.001(3) 0.005(3) -0.004(3)
O15 0.027(4) 0.031(5) 0.020(3) 0.002(3) -0.004(3) 0.001(4)
O16 0.025(4) 0.024(4) 0.022(3) 0.003(3) -0.003(3) -0.005(3)
O17 0.043(5) 0.018(4) 0.022(4) 0.000(3) 0.010(4) 0.004(4)
O18 0.025(4) 0.026(5) 0.027(4) 0.003(3) 0.006(3) 0.003(4)
O19 0.026(4) 0.024(4) 0.024(4) 0.005(3) 0.006(3) 0.005(3)
O20 0.022(4) 0.024(4) 0.019(4) 0.004(3) -0.002(3) -0.004(3)
O21 0.028(4) 0.016(4) 0.020(3) -0.003(3) 0.001(3) 0.003(3)
N1 0.033(6) 0.033(7) 0.052(7) -0.017(5) -0.003(5) 0.005(5)
C1 0.029(6) 0.044(8) 0.038(7) -0.005(6) -0.002(6) 0.003(6)
C2 0.059(11) 0.040(10) 0.106(15) 0.009(10) 0.031(11) -0.008(8)
C3 0.053(10) 0.062(13) 0.108(16) 0.031(11) -0.025(11) 0.011(9)
C4 0.041(9) 0.060(12) 0.16(2) -0.085(14) 0.029(11) -0.019(9)

loop_
_atom_type_symbol
_atom_type_description
_atom_type_scat_dispersion_real
_atom_type_scat_dispersion_imag
_atom_type_scat_source
C C 0.0033 0.0016 'International Tables Vol C Tables 4.2.6.8 and 6.1.1.4'
H H 0 0 'International Tables Vol C Tables 4.2.6.8 and 6.1.1.4'
N N 0.0061 0.0033 'International Tables Vol C Tables 4.2.6.8 and 6.1.1.4'
O O 0.0106 0.006 'International Tables Vol C Tables 4.2.6.8 and 6.1.1.4'
S S 0.1246 0.1234 'International Tables Vol C Tables 4.2.6.8 and 6.1.1.4'
U U -9.6767 9.6646 'International Tables Vol C Tables 4.2.6.8 and 6.1.1.4'

loop_
_geom_angle_atom_site_label_1
_geom_angle_atom_site_label_2
_geom_angle_atom_site_label_3
_geom_angle
_geom_angle_site_symmetry_1
_geom_angle_site_symmetry_3
O1 U1 O2 179.6(4) . .
O1 U1 O4 93.7(4) . 7_566
O2 U1 O4 86.4(4) . 7_566
O1 U1 O3 87.1(3) . 5_545
O2 U1 O3 92.5(3) . 5_545
O4 U1 O3 72.4(3) 7_566 5_545
O1 U1 O7 93.1(3) . .
O2 U1 O7 86.7(3) . .
O4 U1 O7 144.7(3) 7_566 .
O3 U1 O7 73.4(3) 5_545 .
O1 U1 O5 90.5(3) . 7_566
O2 U1 O5 89.9(3) . 7_566
O4 U1 O5 72.0(3) 7_566 7_566
O3 U1 O5 144.1(3) 5_545 7_566
O7 U1 O5 142.6(3) . 7_566
O1 U1 O6 91.5(3) . .
O2 U1 O6 88.7(3) . .
O4 U1 O6 141.5(3) 7_566 .
O3 U1 O6 146.0(3) 5_545 .
O7 U1 O6 72.8(3) . .
O5 U1 O6 69.8(3) 7_566 .
O9 U2 O8 177.9(3) . 4_656
O9 U2 O10 83.1(4) . .
O8 U2 O10 97.4(4) 4_656 .
O9 U2 O13 88.6(3) . 8_546
O8 U2 O13 89.9(3) 4_656 8_546
O10 U2 O13 147.8(3) . 8_546
O9 U2 O14 94.1(3) . 4_656
O8 U2 O14 84.1(3) 4_656 4_656
O10 U2 O14 74.5(3) . 4_656
O13 U2 O14 75.1(2) 8_546 4_656
O9 U2 O12 90.8(3) . 5_445
O8 U2 O12 90.3(3) 4_656 5_445
O10 U2 O12 135.8(3) . 5_445
O13 U2 O12 75.1(2) 8_546 5_445
O14 U2 O12 149.7(2) 4_656 5_445
O9 U2 O11 95.5(3) . .
O8 U2 O11 86.6(3) 4_656 .
O10 U2 O11 68.9(3) . .
O13 U2 O11 143.1(3) 8_546 .
O14 U2 O11 140.7(3) 4_656 .
O12 U2 O11 68.1(3) 5_445 .
O16 U3 O15 179.1(3) . .
O16 U3 O20 90.9(3) . .
O15 U3 O20 88.2(3) . .
O16 U3 O17 90.1(3) . .
O15 U3 O17 90.8(3) . .
O20 U3 O17 144.1(3) . .
O16 U3 O18 96.0(3) . .
O15 U3 O18 84.7(3) . .
O20 U3 O18 145.7(3) . .
O17 U3 O18 69.7(3) . .
O16 U3 O19 88.0(3) . .
O15 U3 O19 91.5(3) . .
O20 U3 O19 72.6(3) . .
O17 U3 O19 143.2(3) . .
O18 U3 O19 74.0(3) . .
O16 U3 O21 87.9(3) . .
O15 U3 O21 92.0(3) . .
O20 U3 O21 69.6(3) . .
O17 U3 O21 74.6(3) . .
O18 U3 O21 144.1(3) . .
O19 U3 O21 141.9(3) . .
O12 S1 O3 108.7(4) . .
O12 S1 O13 111.0(4) . .
O3 S1 O13 107.2(5) . .
O12 S1 O19 109.8(5) . .
O3 S1 O19 110.8(5) . .
O13 S1 O19 109.3(4) . .
O6 S2 O17 108.0(5) . .
O6 S2 O18 106.7(5) . 3_576
O17 S2 O18 110.8(5) . 3_576
O6 S2 O4 110.9(6) . .
O17 S2 O4 109.9(5) . .
O18 S2 O4 110.5(5) 3_576 .
O5 S3 O7 111.7(5) . .
O5 S3 O21 109.4(5) . .
O7 S3 O21 109.2(5) . .
O5 S3 O14 107.4(4) . .
O7 S3 O14 109.0(4) . .
O21 S3 O14 110.0(4) . .
O10 S4 O10 111.0(8) 4_656 .
O10 S4 O20 107.2(5) 4_656 4_656
O10 S4 O20 110.4(5) . 4_656
O10 S4 O20 110.4(5) 4_656 .
O10 S4 O20 107.2(4) . .
O20 S4 O20 110.7(6) 4_656 .
S2 O17 U3 147.7(5) . .
S2 O6 U1 134.6(5) . .
S4 O10 U2 162.9(6) . .
S1 O19 U3 145.9(5) . .
S2 O18 U3 143.2(5) 3_576 .
S2 O4 U1 175.4(5) . 7_466
S1 O3 U1 139.0(5) . 5_455
S1 O13 U2 138.8(5) . 8_556
S4 O20 U3 139.1(5) . .
S3 O14 U2 136.6(4) . 4_656
S1 O12 U2 143.8(4) . 5
S3 O21 U3 143.4(5) . .
S3 O5 U1 132.3(5) . 7_466
S3 O7 U1 146.1(5) . .
C4 N1 C1 110.8(11) . .
C4 N1 C3 113.3(16) . .
C1 N1 C3 113.1(13) . .
C4 N1 C2 106.1(16) . .
C1 N1 C2 107.3(13) . .
C3 N1 C2 105.6(13) . .

loop_
_geom_bond_atom_site_label_1
_geom_bond_atom_site_label_2
_geom_bond_distance
_geom_bond_site_symmetry_2
U1 O1 1.757(8) .
U1 O2 1.761(7) .
U1 O3 2.377(7) 5_545
U1 O4 2.327(9) 7_566
U1 O5 2.416(7) 7_566
U1 O6 2.420(8) .
U1 O7 2.380(7) .
U2 O8 1.761(8) 4_656
U2 O9 1.753(8) .
U2 O10 2.360(9) .
U2 O11 2.540(8) .
U2 O12 2.387(7) 5_445
U2 O13 2.376(8) 8_546
U2 O14 2.381(7) 4_656
U3 O15 1.755(8) .
U3 O16 1.748(7) .
U3 O17 2.386(8) .
U3 O18 2.389(8) .
U3 O19 2.394(8) .
U3 O20 2.372(7) .
U3 O21 2.438(7) .
S1 O3 1.476(7) .
S1 O12 1.464(8) .
S1 O13 1.477(8) .
S1 O19 1.478(8) .
S2 O4 1.474(9) .
S2 O6 1.462(8) .
S2 O17 1.469(8) .
S2 O18 1.471(8) 3_576
S3 O5 1.463(8) .
S3 O7 1.464(8) .
S3 O14 1.475(7) .
S3 O21 1.466(8) .
S4 O10 1.442(9) 4_656
S4 O20 1.467(7) .
N1 C1 1.460(17) .
N1 C2 1.51(2) .
N1 C3 1.486(19) .
N1 C4 1.447(18) .
